data_4070929
loop_
_publ_author_name
'Martin, Eddy'
'Spendley, Claire'
'Mountford, Andrew J.'
'Coles, Simon J.'
'Horton, Peter N.'
'Hughes, David L.'
'Hursthouse, Michael B.'
'Lancaster, Simon J.'

_publ_section_title
;
 Synthesis, Structure, and Supramolecular Architecture of Benzonitrile and
 Pyridine Adducts of Bis(pentafluorophenyl)zinc: Pentafluorophenyl--Aryl
 Interactions versus Homoaromatic Pairing
;
_journal_issue 7
_journal_name_full Organometallics
_journal_page_first 1436
_journal_paper_doi 10.1021/om701127p
_journal_volume 27
_journal_year 2008
_chemical_formula_moiety 'C34 H16 F10 N4 Zn'
_chemical_formula_structural '[(C6F5)2 Zn (C4H4N-C6H4CN)2]'
_chemical_formula_sum 'C34 H16 F10 N4 Zn'
_chemical_formula_weight 735.88
_chemical_name_common 'Compound 3'
_space_group_IT_number 2
_symmetry_cell_setting triclinic
_symmetry_space_group_name_Hall '-P 1'
_symmetry_space_group_name_H-M 'P -1'
_atom_sites_solution_hydrogens geom
_atom_sites_solution_primary direct
_atom_sites_solution_secondary difmap
_cell_angle_alpha 114.357(6)
_cell_angle_beta 91.807(5)
_cell_angle_gamma 97.603(5)
_cell_formula_units_Z 2
_cell_length_a 8.0378(5)
_cell_length_b 14.0455(7)
_cell_length_c 14.5510(9)
_cell_measurement_temperature 140(1)
_cell_measurement_theta_max 25
_cell_measurement_theta_min 0
_cell_volume 1476.60(17)
_computing_cell_refinement
;
 CrysAlis RED, Oxford Diffraction Ltd., Version 1.171.27p20 beta 
;
_computing_data_collection
;
 CrysAlis CCD, Oxford Diffraction Ltd., Version 1.171.27p20 beta 
;
_computing_data_reduction
;
 CrysAlis RED, Oxford Diffraction Ltd., Version 1.171.27p20 beta 
;
_computing_molecular_graphics 'ORTEP (Johnson, 1971)'
_computing_publication_material 'SHELXL-97 (Sheldrick, 1997b)'
_computing_structure_refinement 'SHELXL-97 (Sheldrick, 1997b)'
_computing_structure_solution 'SHELXS-97 (Sheldrick, 1997a)'
_diffrn_ambient_temperature 140(1)
_diffrn_detector_area_resol_mean 16.0050
_diffrn_measured_fraction_theta_full 0.991
_diffrn_measured_fraction_theta_max 0.991
_diffrn_measurement_device_type 'Oxford Diffraction Xcalibur 3/CCD'
_diffrn_measurement_method 'Thin slice \f and \w scans'
_diffrn_radiation_monochromator graphite
_diffrn_radiation_type MoK\a
_diffrn_radiation_wavelength 0.71073
_diffrn_reflns_av_R_equivalents 0.0215
_diffrn_reflns_av_sigmaI/netI 0.0171
_diffrn_reflns_limit_h_max 9
_diffrn_reflns_limit_h_min -9
_diffrn_reflns_limit_k_max 16
_diffrn_reflns_limit_k_min -16
_diffrn_reflns_limit_l_max 17
_diffrn_reflns_limit_l_min -17
_diffrn_reflns_number 16139
_diffrn_reflns_theta_full 25.00
_diffrn_reflns_theta_max 25.00
_diffrn_reflns_theta_min 3.79
_exptl_absorpt_coefficient_mu 0.928
_exptl_absorpt_correction_T_max 1.049
_exptl_absorpt_correction_T_min 0.914
_exptl_absorpt_correction_type multi-scan
_exptl_absorpt_process_details 'SADABS V2.10 (Sheldrick, G.M., 2003)'
_exptl_crystal_colour colorless
_exptl_crystal_density_diffrn 1.655
_exptl_crystal_density_method 'not measured'
_exptl_crystal_description prism
_exptl_crystal_F_000 736
_exptl_crystal_size_max 0.59
_exptl_crystal_size_mid 0.33
_exptl_crystal_size_min 0.30
_refine_diff_density_max 0.362
_refine_diff_density_min -0.281
_refine_diff_density_rms 0.043
_refine_ls_extinction_method none
_refine_ls_goodness_of_fit_ref 1.065
_refine_ls_hydrogen_treatment constr
_refine_ls_matrix_type full
_refine_ls_number_parameters 442
_refine_ls_number_reflns 5174
_refine_ls_number_restraints 0
_refine_ls_restrained_S_all 1.065
_refine_ls_R_factor_all 0.0258
_refine_ls_R_factor_gt 0.0229
_refine_ls_shift/su_max 0.002
_refine_ls_shift/su_mean 0.000
_refine_ls_structure_factor_coef Fsqd
_refine_ls_weighting_details 'calc w=1/[\s^2^(Fo^2^)+(0.0338P)^2^+0.5891P] where P=(Fo^2^+2Fc^2^)/3'
_refine_ls_weighting_scheme calc
_refine_ls_wR_factor_gt 0.0617
_refine_ls_wR_factor_ref 0.0627
_reflns_number_gt 4726
_reflns_number_total 5174
_reflns_threshold_expression >2sigma(I)
_cod_data_source_file om701127p-file002.cif
_cod_data_source_block 3
_cod_depositor_comments
;
The following automatic conversions were performed:

'_symmetry_cell_setting' value 'Triclinic' changed to 'triclinic'
according to /home/saulius/struct/CIF-dictionaries/cif_core.dic
dictionary named 'cif_core.dic' version 2.4.1 from 2010-06-29.

Automatic conversion script
Id: cif_fix_values 1715 2011-07-08 13:25:40Z adriana 
;
_cod_original_cell_volume 1476.60(15)
_cod_original_sg_symbol_H-M P-1
_cod_database_code 4070929

loop_
_symmetry_equiv_pos_as_xyz
'x, y, z'
'-x, -y, -z'

loop_
_atom_site_label
_atom_site_type_symbol
_atom_site_fract_x
_atom_site_fract_y
_atom_site_fract_z
_atom_site_U_iso_or_equiv
_atom_site_adp_type
_atom_site_occupancy
_atom_site_symmetry_multiplicity
_atom_site_calc_flag
_atom_site_refinement_flags
Zn Zn 0.79820(2) 0.048666(13) 0.263897(13) 0.02053(7) Uani 1 1 d .
N3 N 0.91442(18) -0.08041(11) 0.18565(10) 0.0277(3) Uani 1 1 d .
C3 C 0.9738(2) -0.15460(13) 0.14616(12) 0.0245(3) Uani 1 1 d .
C31 C 1.04995(19) -0.24772(12) 0.09709(12) 0.0232(3) Uani 1 1 d .
C32 C 1.0783(2) -0.28301(13) -0.00506(13) 0.0280(4) Uani 1 1 d .
H32 H 1.0484 -0.2459 -0.0416 0.034 Uiso 1 1 calc R
C33 C 1.1505(2) -0.37283(13) -0.05180(12) 0.0261(4) Uani 1 1 d .
H33 H 1.1695 -0.3958 -0.1198 0.031 Uiso 1 1 calc R
C34 C 1.19538(19) -0.42964(12) 0.00199(12) 0.0211(3) Uani 1 1 d .
C35 C 1.1678(2) -0.39310(13) 0.10439(12) 0.0267(4) Uani 1 1 d .
H35 H 1.1986 -0.4297 0.1412 0.032 Uiso 1 1 calc R
C36 C 1.0956(2) -0.30350(13) 0.15134(12) 0.0263(4) Uani 1 1 d .
H36 H 1.0773 -0.2802 0.2194 0.032 Uiso 1 1 calc R
N341 N 1.26623(16) -0.52242(10) -0.04677(10) 0.0219(3) Uani 1 1 d .
C342 C 1.2852(2) -0.57120(13) -0.14949(12) 0.0284(4) Uani 1 1 d .
H342 H 1.2528 -0.5484 -0.1980 0.034 Uiso 1 1 calc R
C343 C 1.3593(2) -0.65823(13) -0.16738(13) 0.0295(4) Uani 1 1 d .
H343 H 1.3863 -0.7051 -0.2299 0.035 Uiso 1 1 calc R
C344 C 1.3878(2) -0.66433(13) -0.07353(13) 0.0271(4) Uani 1 1 d .
H344 H 1.4370 -0.7159 -0.0633 0.032 Uiso 1 1 calc R
C345 C 1.3303(2) -0.58131(13) -0.00116(13) 0.0247(3) Uani 1 1 d .
H345 H 1.3333 -0.5663 0.0674 0.030 Uiso 1 1 calc R
N4 N 1.01338(18) 0.16428(12) 0.28832(11) 0.0296(3) Uani 1 1 d .
C4 C 1.1220(2) 0.23227(14) 0.30558(12) 0.0259(4) Uani 1 1 d .
C41 C 1.2656(2) 0.31361(13) 0.32750(12) 0.0239(3) Uani 1 1 d .
C46 C 1.2606(2) 0.40084(14) 0.30483(13) 0.0284(4) Uani 1 1 d .
H46 H 1.1607 0.4090 0.2769 0.034 Uiso 1 1 calc R
C45 C 1.4038(2) 0.47478(13) 0.32398(13) 0.0268(4) Uani 1 1 d .
H45 H 1.4007 0.5326 0.3087 0.032 Uiso 1 1 calc R
C44 C 1.5532(2) 0.46257(12) 0.36636(12) 0.0217(3) Uani 1 1 d .
C43 C 1.5565(2) 0.37719(13) 0.39114(12) 0.0240(3) Uani 1 1 d .
H43 H 1.6551 0.3705 0.4215 0.029 Uiso 1 1 calc R
C42 C 1.4145(2) 0.30235(13) 0.37099(12) 0.0241(3) Uani 1 1 d .
H42 H 1.4180 0.2446 0.3864 0.029 Uiso 1 1 calc R
N441 N 1.70341(17) 0.53468(10) 0.38357(10) 0.0227(3) Uani 1 1 d .
C445 C 1.7178(2) 0.64042(12) 0.40242(12) 0.0248(3) Uani 1 1 d .
H445 H 1.6286 0.6770 0.4046 0.030 Uiso 1 1 calc R
C444 C 1.8838(2) 0.68172(13) 0.41724(13) 0.0289(4) Uani 1 1 d .
H444 H 1.9285 0.7514 0.4316 0.035 Uiso 1 1 calc R
C443 C 1.9767(2) 0.59963(14) 0.40686(15) 0.0354(4) Uani 1 1 d .
H443 H 2.0936 0.6056 0.4129 0.042 Uiso 1 1 calc R
C442 C 1.8647(2) 0.51068(14) 0.38645(15) 0.0334(4) Uani 1 1 d .
H442 H 1.8915 0.4448 0.3761 0.040 Uiso 1 1 calc R
C11 C 0.76186(19) 0.05287(12) 0.40281(12) 0.0208(3) Uani 1 1 d .
C12 C 0.7740(2) -0.02649(13) 0.43409(13) 0.0289(4) Uani 1 1 d .
C13 C 0.7413(3) -0.01990(14) 0.52894(13) 0.0326(4) Uani 1 1 d .
C14 C 0.6940(2) 0.07113(14) 0.59910(12) 0.0295(4) Uani 1 1 d .
C15 C 0.6801(2) 0.15317(13) 0.57249(12) 0.0264(4) Uani 1 1 d .
C16 C 0.71381(19) 0.14126(12) 0.47624(12) 0.0216(3) Uani 1 1 d .
F12 F 0.8201(2) -0.11868(8) 0.36896(8) 0.0536(4) Uani 1 1 d .
F13 F 0.7525(2) -0.10104(9) 0.55447(9) 0.0580(4) Uani 1 1 d .
F14 F 0.66167(16) 0.07923(10) 0.69179(8) 0.0461(3) Uani 1 1 d .
F15 F 0.63372(16) 0.24323(9) 0.64027(8) 0.0455(3) Uani 1 1 d .
F16 F 0.69786(14) 0.22564(7) 0.45479(8) 0.0348(2) Uani 1 1 d .
C21 C 0.6243(2) 0.07683(12) 0.17881(11) 0.0208(3) Uani 1 1 d .
C22 C 0.6279(2) 0.17154(12) 0.17080(11) 0.0223(3) Uani 1 1 d .
C23 C 0.4975(2) 0.19660(13) 0.12495(12) 0.0255(4) Uani 1 1 d .
C24 C 0.3529(2) 0.12333(14) 0.08429(12) 0.0282(4) Uani 1 1 d .
C25 C 0.3425(2) 0.02648(14) 0.08810(12) 0.0269(4) Uani 1 1 d .
C26 C 0.4779(2) 0.00576(12) 0.13406(12) 0.0235(3) Uani 1 1 d .
F22 F 0.76527(12) 0.24907(7) 0.21103(7) 0.0300(2) Uani 1 1 d .
F23 F 0.50787(14) 0.29159(8) 0.12158(8) 0.0362(2) Uani 1 1 d .
F24 F 0.22274(14) 0.14683(10) 0.04135(8) 0.0421(3) Uani 1 1 d .
F25 F 0.20226(13) -0.04571(9) 0.04629(8) 0.0396(3) Uani 1 1 d .
F26 F 0.46238(13) -0.09229(7) 0.13347(8) 0.0325(2) Uani 1 1 d .

loop_
_atom_site_aniso_label
_atom_site_aniso_U_11
_atom_site_aniso_U_22
_atom_site_aniso_U_33
_atom_site_aniso_U_23
_atom_site_aniso_U_13
_atom_site_aniso_U_12
Zn 0.02553(11) 0.01976(10) 0.01812(10) 0.00898(8) 0.00280(7) 0.00603(7)
N3 0.0335(8) 0.0273(8) 0.0232(7) 0.0097(6) 0.0054(6) 0.0107(6)
C3 0.0247(8) 0.0254(9) 0.0209(8) 0.0077(7) 0.0018(7) 0.0031(7)
C31 0.0193(8) 0.0212(8) 0.0244(8) 0.0050(7) 0.0023(6) 0.0029(6)
C32 0.0322(9) 0.0273(9) 0.0264(9) 0.0119(7) 0.0043(7) 0.0090(7)
C33 0.0308(9) 0.0256(8) 0.0203(8) 0.0069(7) 0.0056(7) 0.0072(7)
C34 0.0155(7) 0.0194(8) 0.0236(8) 0.0050(6) 0.0018(6) 0.0003(6)
C35 0.0311(9) 0.0271(9) 0.0222(8) 0.0099(7) 0.0018(7) 0.0078(7)
C36 0.0282(9) 0.0276(8) 0.0190(8) 0.0051(7) 0.0035(7) 0.0060(7)
N341 0.0207(7) 0.0203(7) 0.0221(7) 0.0059(5) 0.0028(5) 0.0044(5)
C342 0.0334(9) 0.0293(9) 0.0213(8) 0.0079(7) 0.0060(7) 0.0097(7)
C343 0.0313(9) 0.0256(9) 0.0274(9) 0.0052(7) 0.0087(7) 0.0091(7)
C344 0.0234(8) 0.0228(8) 0.0348(9) 0.0113(7) 0.0041(7) 0.0056(7)
C345 0.0245(8) 0.0241(8) 0.0249(8) 0.0100(7) 0.0010(7) 0.0027(7)
N4 0.0271(8) 0.0327(8) 0.0326(8) 0.0177(7) 0.0013(6) 0.0042(7)
C4 0.0264(9) 0.0300(9) 0.0250(8) 0.0139(7) 0.0040(7) 0.0083(8)
C41 0.0237(8) 0.0261(8) 0.0216(8) 0.0096(7) 0.0052(6) 0.0044(7)
C46 0.0237(8) 0.0323(9) 0.0336(9) 0.0172(8) 0.0018(7) 0.0082(7)
C45 0.0284(9) 0.0250(8) 0.0327(9) 0.0166(7) 0.0038(7) 0.0082(7)
C44 0.0248(8) 0.0208(8) 0.0192(7) 0.0072(6) 0.0050(6) 0.0058(6)
C43 0.0244(8) 0.0249(8) 0.0243(8) 0.0118(7) -0.0001(7) 0.0057(6)
C42 0.0299(9) 0.0224(8) 0.0231(8) 0.0120(7) 0.0034(7) 0.0059(7)
N441 0.0247(7) 0.0198(7) 0.0247(7) 0.0101(6) 0.0026(6) 0.0051(5)
C445 0.0323(9) 0.0205(8) 0.0244(8) 0.0108(7) 0.0045(7) 0.0083(7)
C444 0.0353(10) 0.0203(8) 0.0301(9) 0.0107(7) 0.0016(7) 0.0012(7)
C443 0.0244(9) 0.0302(9) 0.0505(12) 0.0170(9) -0.0005(8) 0.0016(7)
C442 0.0256(9) 0.0257(9) 0.0501(11) 0.0163(8) 0.0016(8) 0.0078(7)
C11 0.0230(8) 0.0194(8) 0.0194(7) 0.0085(6) -0.0015(6) 0.0012(6)
C12 0.0466(11) 0.0176(8) 0.0218(8) 0.0067(7) 0.0032(7) 0.0086(7)
C13 0.0507(11) 0.0243(9) 0.0278(9) 0.0167(7) 0.0011(8) 0.0031(8)
C14 0.0339(9) 0.0370(10) 0.0174(8) 0.0124(7) 0.0025(7) 0.0021(8)
C15 0.0260(8) 0.0272(9) 0.0214(8) 0.0041(7) 0.0028(7) 0.0091(7)
C16 0.0223(8) 0.0196(8) 0.0242(8) 0.0105(6) -0.0021(6) 0.0044(6)
F12 0.1151(11) 0.0244(6) 0.0291(6) 0.0118(5) 0.0170(6) 0.0324(6)
F13 0.1171(12) 0.0339(6) 0.0367(6) 0.0264(5) 0.0125(7) 0.0181(7)
F14 0.0634(8) 0.0566(7) 0.0218(5) 0.0198(5) 0.0111(5) 0.0082(6)
F15 0.0634(8) 0.0444(6) 0.0277(6) 0.0067(5) 0.0122(5) 0.0320(6)
F16 0.0538(7) 0.0235(5) 0.0322(5) 0.0136(4) 0.0009(5) 0.0174(5)
C21 0.0253(8) 0.0248(8) 0.0134(7) 0.0078(6) 0.0051(6) 0.0074(6)
C22 0.0260(8) 0.0240(8) 0.0157(7) 0.0069(6) 0.0037(6) 0.0050(6)
C23 0.0350(9) 0.0267(8) 0.0196(8) 0.0120(7) 0.0073(7) 0.0127(7)
C24 0.0270(9) 0.0421(10) 0.0177(8) 0.0122(7) 0.0037(7) 0.0133(7)
C25 0.0240(8) 0.0359(9) 0.0169(8) 0.0081(7) 0.0035(6) 0.0011(7)
C26 0.0320(9) 0.0237(8) 0.0172(7) 0.0100(6) 0.0089(7) 0.0059(7)
F22 0.0323(5) 0.0238(5) 0.0332(5) 0.0129(4) -0.0029(4) 0.0012(4)
F23 0.0468(6) 0.0318(5) 0.0386(6) 0.0206(5) 0.0032(5) 0.0156(5)
F24 0.0340(6) 0.0604(7) 0.0387(6) 0.0251(6) -0.0032(5) 0.0173(5)
F25 0.0285(5) 0.0496(7) 0.0346(6) 0.0158(5) -0.0019(4) -0.0059(5)
F26 0.0412(6) 0.0252(5) 0.0322(5) 0.0143(4) 0.0058(4) 0.0008(4)

loop_
_atom_type_symbol
_atom_type_description
_atom_type_scat_dispersion_real
_atom_type_scat_dispersion_imag
_atom_type_scat_source
C C 0.0033 0.0016 'International Tables Vol C Tables 4.2.6.8 and 6.1.1.4'
H H 0.0000 0.0000 'International Tables Vol C Tables 4.2.6.8 and 6.1.1.4'
N N 0.0061 0.0033 'International Tables Vol C Tables 4.2.6.8 and 6.1.1.4'
F F 0.0171 0.0103 'International Tables Vol C Tables 4.2.6.8 and 6.1.1.4'
Zn Zn 0.2839 1.4301 'International Tables Vol C Tables 4.2.6.8 and 6.1.1.4'

loop_
_geom_angle_atom_site_label_1
_geom_angle_atom_site_label_2
_geom_angle_atom_site_label_3
_geom_angle
C21 Zn C11 123.55(6)
C21 Zn N3 114.80(6)
C11 Zn N3 107.92(6)
C21 Zn N4 105.58(6)
C11 Zn N4 104.96(6)
N3 Zn N4 95.75(6)
C3 N3 Zn 175.60(14)
N3 C3 C31 179.4(2)
C36 C31 C32 119.61(15)
C36 C31 C3 120.01(15)
C32 C31 C3 120.37(15)
C33 C32 C31 120.05(16)
C33 C32 H32 120.0
C31 C32 H32 120.0
C32 C33 C34 120.63(15)
C32 C33 H33 119.7
C34 C33 H33 119.7
C35 C34 C33 118.84(15)
C35 C34 N341 120.86(15)
C33 C34 N341 120.30(14)
C36 C35 C34 120.71(15)
C36 C35 H35 119.6
C34 C35 H35 119.6
C35 C36 C31 120.15(15)
C35 C36 H36 119.9
C31 C36 H36 119.9
C342 N341 C345 107.64(13)
C342 N341 C34 125.85(14)
C345 N341 C34 126.51(14)
C343 C342 N341 108.45(15)
C343 C342 H342 125.8
N341 C342 H342 125.8
C342 C343 C344 107.64(15)
C342 C343 H343 126.2
C344 C343 H343 126.2
C345 C344 C343 107.71(15)
C345 C344 H344 126.1
C343 C344 H344 126.1
C344 C345 N341 108.56(15)
C344 C345 H345 125.7
N341 C345 H345 125.7
C4 N4 Zn 174.76(14)
N4 C4 C41 176.54(17)
C42 C41 C46 119.96(15)
C42 C41 C4 117.76(15)
C46 C41 C4 122.27(15)
C45 C46 C41 119.99(15)
C45 C46 H46 120.0
C41 C46 H46 120.0
C46 C45 C44 119.90(15)
C46 C45 H45 120.1
C44 C45 H45 120.1
C43 C44 C45 119.88(15)
C43 C44 N441 118.80(14)
C45 C44 N441 121.32(14)
C42 C43 C44 120.48(15)
C42 C43 H43 119.8
C44 C43 H43 119.8
C43 C42 C41 119.75(15)
C43 C42 H42 120.1
C41 C42 H42 120.1
C445 N441 C442 107.87(14)
C445 N441 C44 127.21(13)
C442 N441 C44 124.90(13)
C444 C445 N441 108.48(14)
C444 C445 H445 125.8
N441 C445 H445 125.8
C445 C444 C443 107.65(15)
C445 C444 H444 126.2
C443 C444 H444 126.2
C442 C443 C444 107.67(16)
C442 C443 H443 126.2
C444 C443 H443 126.2
C443 C442 N441 108.33(15)
C443 C442 H442 125.8
N441 C442 H442 125.8
C16 C11 C12 113.21(14)
C16 C11 Zn 119.42(11)
C12 C11 Zn 127.33(12)
F12 C12 C11 119.52(15)
F12 C12 C13 116.09(14)
C11 C12 C13 124.39(15)
F13 C13 C14 118.95(15)
F13 C13 C12 121.62(16)
C14 C13 C12 119.43(15)
F14 C14 C15 120.70(16)
F14 C14 C13 120.40(16)
C15 C14 C13 118.90(15)
F15 C15 C14 119.82(15)
F15 C15 C16 121.43(15)
C14 C15 C16 118.75(15)
F16 C16 C11 118.91(14)
F16 C16 C15 115.77(14)
C11 C16 C15 125.32(15)
C22 C21 C26 113.81(14)
C22 C21 Zn 124.26(12)
C26 C21 Zn 121.39(12)
F22 C22 C21 120.26(14)
F22 C22 C23 115.31(14)
C21 C22 C23 124.42(15)
F23 C23 C24 119.71(15)
F23 C23 C22 121.38(15)
C24 C23 C22 118.89(15)
F24 C24 C25 120.45(16)
F24 C24 C23 119.98(16)
C25 C24 C23 119.56(15)
F25 C25 C24 119.32(15)
F25 C25 C26 121.89(16)
C24 C25 C26 118.79(15)
F26 C26 C21 119.25(14)
F26 C26 C25 116.26(15)
C21 C26 C25 124.49(15)

loop_
_geom_bond_atom_site_label_1
_geom_bond_atom_site_label_2
_geom_bond_distance
Zn C21 2.0209(15)
Zn C11 2.0292(16)
Zn N3 2.0660(14)
Zn N4 2.1206(15)
N3 C3 1.139(2)
C3 C31 1.437(2)
C31 C36 1.393(2)
C31 C32 1.397(2)
C32 C33 1.379(2)
C32 H32 0.9300
C33 C34 1.397(2)
C33 H33 0.9300
C34 C35 1.397(2)
C34 N341 1.409(2)
C35 C36 1.377(2)
C35 H35 0.9300
C36 H36 0.9300
N341 C342 1.387(2)
N341 C345 1.391(2)
C342 C343 1.363(2)
C342 H342 0.9300
C343 C344 1.416(3)
C343 H343 0.9300
C344 C345 1.357(2)
C344 H344 0.9300
C345 H345 0.9300
N4 C4 1.143(2)
C4 C41 1.437(2)
C41 C42 1.394(2)
C41 C46 1.399(2)
C46 C45 1.381(2)
C46 H46 0.9300
C45 C44 1.395(2)
C45 H45 0.9300
C44 C43 1.390(2)
C44 N441 1.412(2)
C43 C42 1.379(2)
C43 H43 0.9300
C42 H42 0.9300
N441 C445 1.382(2)
N441 C442 1.386(2)
C445 C444 1.356(2)
C445 H445 0.9300
C444 C443 1.415(3)
C444 H444 0.9300
C443 C442 1.356(3)
C443 H443 0.9300
C442 H442 0.9300
C11 C16 1.375(2)
C11 C12 1.380(2)
C12 F12 1.3599(19)
C12 C13 1.381(2)
C13 F13 1.349(2)
C13 C14 1.378(3)
C14 F14 1.3427(19)
C14 C15 1.375(2)
C15 F15 1.3530(19)
C15 C16 1.380(2)
C16 F16 1.3643(18)
C21 C22 1.379(2)
C21 C26 1.382(2)
C22 F22 1.3650(19)
C22 C23 1.384(2)
C23 F23 1.3469(19)
C23 C24 1.378(3)
C24 F24 1.3465(19)
C24 C25 1.376(3)
C25 F25 1.3470(19)
C25 C26 1.384(2)
C26 F26 1.3627(18)

loop_
_geom_torsion_atom_site_label_1
_geom_torsion_atom_site_label_2
_geom_torsion_atom_site_label_3
_geom_torsion_atom_site_label_4
_geom_torsion
C21 Zn N3 C3 -114.8(18)
C11 Zn N3 C3 27.3(18)
N4 Zn N3 C3 135.1(18)
Zn N3 C3 C31 -88(22)
N3 C3 C31 C36 55(22)
N3 C3 C31 C32 -125(22)
C36 C31 C32 C33 0.2(3)
C3 C31 C32 C33 -179.60(15)
C31 C32 C33 C34 0.3(3)
C32 C33 C34 C35 -0.8(2)
C32 C33 C34 N341 178.82(15)
C33 C34 C35 C36 0.9(2)
N341 C34 C35 C36 -178.76(15)
C34 C35 C36 C31 -0.4(3)
C32 C31 C36 C35 -0.2(2)
C3 C31 C36 C35 179.65(15)
C35 C34 N341 C342 173.81(16)
C33 C34 N341 C342 -5.8(2)
C35 C34 N341 C345 -6.5(2)
C33 C34 N341 C345 173.85(15)
C345 N341 C342 C343 -0.04(19)
C34 N341 C342 C343 179.69(14)
N341 C342 C343 C344 0.0(2)
C342 C343 C344 C345 0.1(2)
C343 C344 C345 N341 -0.11(19)
C342 N341 C345 C344 0.09(18)
C34 N341 C345 C344 -179.63(14)
C21 Zn N4 C4 64.9(15)
C11 Zn N4 C4 -67.1(15)
N3 Zn N4 C4 -177(100)
Zn N4 C4 C41 146(2)
N4 C4 C41 C42 -20(3)
N4 C4 C41 C46 159(3)
C42 C41 C46 C45 1.1(2)
C4 C41 C46 C45 -177.58(16)
C41 C46 C45 C44 -0.3(3)
C46 C45 C44 C43 -1.4(2)
C46 C45 C44 N441 177.74(15)
C45 C44 C43 C42 2.2(2)
N441 C44 C43 C42 -176.90(14)
C44 C43 C42 C41 -1.4(2)
C46 C41 C42 C43 -0.2(2)
C4 C41 C42 C43 178.49(15)
C43 C44 N441 C445 -152.76(16)
C45 C44 N441 C445 28.1(2)
C43 C44 N441 C442 25.8(2)
C45 C44 N441 C442 -153.33(17)
C442 N441 C445 C444 -0.30(19)
C44 N441 C445 C444 178.44(15)
N441 C445 C444 C443 0.3(2)
C445 C444 C443 C442 -0.3(2)
C444 C443 C442 N441 0.1(2)
C445 N441 C442 C443 0.1(2)
C44 N441 C442 C443 -178.65(16)
C21 Zn C11 C16 -53.36(15)
N3 Zn C11 C16 168.62(12)
N4 Zn C11 C16 67.35(13)
C21 Zn C11 C12 124.15(15)
N3 Zn C11 C12 -13.87(17)
N4 Zn C11 C12 -115.14(15)
C16 C11 C12 F12 179.89(15)
Zn C11 C12 F12 2.2(3)
C16 C11 C12 C13 0.2(3)
Zn C11 C12 C13 -177.41(14)
F12 C12 C13 F13 -0.9(3)
C11 C12 C13 F13 178.80(18)
F12 C12 C13 C14 179.96(17)
C11 C12 C13 C14 -0.4(3)
F13 C13 C14 F14 0.8(3)
C12 C13 C14 F14 -179.95(17)
F13 C13 C14 C15 -179.02(17)
C12 C13 C14 C15 0.2(3)
F14 C14 C15 F15 0.1(3)
C13 C14 C15 F15 179.98(16)
F14 C14 C15 C16 -179.74(15)
C13 C14 C15 C16 0.1(3)
C12 C11 C16 F16 179.75(14)
Zn C11 C16 F16 -2.4(2)
C12 C11 C16 C15 0.1(2)
Zn C11 C16 C15 177.95(13)
F15 C15 C16 F16 0.2(2)
C14 C15 C16 F16 -179.93(15)
F15 C15 C16 C11 179.86(15)
C14 C15 C16 C11 -0.3(3)
C11 Zn C21 C22 100.53(14)
N3 Zn C21 C22 -123.98(13)
N4 Zn C21 C22 -19.90(14)
C11 Zn C21 C26 -70.58(14)
N3 Zn C21 C26 64.91(14)
N4 Zn C21 C26 168.99(12)
C26 C21 C22 F22 -179.60(13)
Zn C21 C22 F22 8.7(2)
C26 C21 C22 C23 1.5(2)
Zn C21 C22 C23 -170.17(12)
F22 C22 C23 F23 -0.3(2)
C21 C22 C23 F23 178.60(14)
F22 C22 C23 C24 -178.69(13)
C21 C22 C23 C24 0.2(2)
F23 C23 C24 F24 0.1(2)
C22 C23 C24 F24 178.48(14)
F23 C23 C24 C25 -179.83(14)
C22 C23 C24 C25 -1.4(2)
F24 C24 C25 F25 1.5(2)
C23 C24 C25 F25 -178.57(14)
F24 C24 C25 C26 -179.13(14)
C23 C24 C25 C26 0.8(2)
C22 C21 C26 F26 177.39(13)
Zn C21 C26 F26 -10.6(2)
C22 C21 C26 C25 -2.3(2)
Zn C21 C26 C25 169.71(12)
F25 C25 C26 F26 0.8(2)
C24 C25 C26 F26 -178.46(13)
F25 C25 C26 C21 -179.49(14)
C24 C25 C26 C21 1.2(2)
